data_4028551
loop_
_publ_author_name
'Styliana I. Mirallai'
'Maria Manoli'
'Panayiotis A. Koutentis'

_publ_section_title
;
 Reactions of Tetracyanoethylene with N'-Arylbenzamidines: A Route to
 2-Phenyl-3H-imidazo[4,5-b]quinoline-9-carbonitriles
;
_journal_name_full 'Journal of Organic Chemistry'
_journal_page_first 8655
_journal_page_last 8668
_journal_paper_doi 10.1021/jo4013699
_journal_volume 78
_journal_year 2013
_chemical_formula_moiety 'C18 H11 N5'
_chemical_formula_sum 'C18 H11 N5'
_chemical_formula_weight 297.32
_chemical_name_systematic
; 
 ? 
;
_space_group_IT_number 61
_symmetry_cell_setting orthorhombic
_symmetry_space_group_name_Hall '-P 2ac 2ab'
_symmetry_space_group_name_H-M 'P b c a'
_atom_sites_solution_hydrogens geom
_atom_sites_solution_primary direct
_atom_sites_solution_secondary difmap
_audit_creation_method SHELXL-97
_cell_angle_alpha 90.00
_cell_angle_beta 90.00
_cell_angle_gamma 90.00
_cell_formula_units_Z 8
_cell_length_a 6.7212(5)
_cell_length_b 16.922(2)
_cell_length_c 25.652(3)
_cell_measurement_reflns_used 1993
_cell_measurement_temperature 100.3(4)
_cell_measurement_theta_max 67.3496
_cell_measurement_theta_min 3.1260
_cell_volume 2917.6(5)
_computing_structure_refinement 'SHELXL-97 (Sheldrick, 1997)'
_computing_structure_solution 'SHELXS-97 (Sheldrick, 1990)'
_diffrn_ambient_temperature 100(2)
_diffrn_detector_area_resol_mean 10.4223
_diffrn_measured_fraction_theta_full 0.997
_diffrn_measured_fraction_theta_max 0.997
_diffrn_measurement_device_type 'SuperNova, Dual, Cu at zero, Atlas'
_diffrn_measurement_method '\w scans'
_diffrn_radiation_monochromator mirror
_diffrn_radiation_source 'SuperNova (Cu) x-ray Source'
_diffrn_radiation_type CuK\a
_diffrn_radiation_wavelength 1.54184
_diffrn_reflns_av_R_equivalents 0.0374
_diffrn_reflns_av_sigmaI/netI 0.0359
_diffrn_reflns_limit_h_max 8
_diffrn_reflns_limit_h_min -6
_diffrn_reflns_limit_k_max 20
_diffrn_reflns_limit_k_min -18
_diffrn_reflns_limit_l_max 30
_diffrn_reflns_limit_l_min -20
_diffrn_reflns_number 6039
_diffrn_reflns_theta_full 66.97
_diffrn_reflns_theta_max 66.97
_diffrn_reflns_theta_min 3.45
_exptl_absorpt_coefficient_mu 0.683
_exptl_absorpt_correction_T_max 1.00000
_exptl_absorpt_correction_T_min 0.71367
_exptl_absorpt_correction_type multi-scan
_exptl_absorpt_process_details 'empirical absorption correction (CrysAlis RED, Oxford Diffraction)'
_exptl_crystal_colour yellow
_exptl_crystal_density_diffrn 1.354
_exptl_crystal_description rod
_exptl_crystal_F_000 1232
_exptl_crystal_size_max 0.12
_exptl_crystal_size_mid 0.03
_exptl_crystal_size_min 0.02
_refine_diff_density_max 0.324
_refine_diff_density_min -0.263
_refine_diff_density_rms 0.060
_refine_ls_extinction_coef 0.0006(2)
_refine_ls_extinction_expression Fc^*^=kFc[1+0.001xFc^2^\l^3^/sin(2\q)]^-1/4^
_refine_ls_extinction_method SHELXL
_refine_ls_goodness_of_fit_ref 1.082
_refine_ls_hydrogen_treatment mixed
_refine_ls_matrix_type full
_refine_ls_number_parameters 215
_refine_ls_number_reflns 2584
_refine_ls_number_restraints 0
_refine_ls_restrained_S_all 1.082
_refine_ls_R_factor_all 0.0629
_refine_ls_R_factor_gt 0.0541
_refine_ls_shift/su_max 0.000
_refine_ls_shift/su_mean 0.000
_refine_ls_structure_factor_coef Fsqd
_refine_ls_weighting_details 'calc w=1/[\s^2^(Fo^2^)+(0.1166P)^2^+0.0949P] where P=(Fo^2^+2Fc^2^)/3'
_refine_ls_weighting_scheme calc
_refine_ls_wR_factor_gt 0.1582
_refine_ls_wR_factor_ref 0.1703
_reflns_number_gt 2161
_reflns_number_total 2584
_reflns_threshold_expression >2sigma(I)
_cod_data_source_file jo4013699_si_002.cif
_cod_data_source_block shelxl
_cod_original_cell_volume 2917.5(5)
_cod_original_sg_symbol_H-M ' P b c a'
_cod_database_code 4028551

loop_
_symmetry_equiv_pos_as_xyz
'x, y, z'
'-x+1/2, -y, z+1/2'
'-x, y+1/2, -z+1/2'
'x+1/2, -y+1/2, -z'
'-x, -y, -z'
'x-1/2, y, -z-1/2'
'x, -y-1/2, z-1/2'
'-x-1/2, y-1/2, z'

loop_
_atom_site_label
_atom_site_type_symbol
_atom_site_fract_x
_atom_site_fract_y
_atom_site_fract_z
_atom_site_U_iso_or_equiv
_atom_site_adp_type
_atom_site_occupancy
_atom_site_symmetry_multiplicity
_atom_site_calc_flag
_atom_site_refinement_flags
C1 C 0.0620(2) 0.30107(11) 0.35411(7) 0.0254(4) Uani 1 1 d .
C2 C 0.0533(3) 0.31803(11) 0.41007(7) 0.0261(4) Uani 1 1 d .
C3 C -0.0753(3) 0.37775(11) 0.42747(8) 0.0282(4) Uani 1 1 d .
H3 H -0.1559 0.4044 0.4038 0.034 Uiso 1 1 calc R
C4 C -0.0819(3) 0.39693(12) 0.47996(8) 0.0299(4) Uani 1 1 d .
H4 H -0.1682 0.4361 0.4915 0.036 Uiso 1 1 calc R
C5 C 0.0400(3) 0.35783(12) 0.51540(8) 0.0307(5) Uani 1 1 d .
H5 H 0.0347 0.3708 0.5506 0.037 Uiso 1 1 calc R
C6 C 0.1690(3) 0.29971(12) 0.49828(8) 0.0311(5) Uani 1 1 d .
H6 H 0.2517 0.2743 0.5220 0.037 Uiso 1 1 calc R
C7 C 0.1759(3) 0.27904(11) 0.44579(7) 0.0285(4) Uani 1 1 d .
H7 H 0.2618 0.2395 0.4345 0.034 Uiso 1 1 calc R
C8 C 0.1069(3) 0.15235(11) 0.35908(7) 0.0278(4) Uani 1 1 d .
C9 C -0.0556(3) 0.12513(12) 0.38722(8) 0.0321(5) Uani 1 1 d .
H9 H -0.1709 0.1552 0.3898 0.039 Uiso 1 1 calc R
C10 C -0.0418(3) 0.05172(13) 0.41146(8) 0.0370(5) Uani 1 1 d .
H10 H -0.1471 0.0334 0.4317 0.044 Uiso 1 1 calc R
C11 C 0.1275(4) 0.00566(12) 0.40573(8) 0.0382(5) Uani 1 1 d .
H11 H 0.1351 -0.0435 0.4218 0.046 Uiso 1 1 calc R
C12 C 0.2852(3) 0.03296(12) 0.37602(8) 0.0348(5) Uani 1 1 d .
H12 H 0.3969 0.0013 0.3713 0.042 Uiso 1 1 calc R
C13 C 0.2771(3) 0.10763(11) 0.35321(7) 0.0297(4) Uani 1 1 d .
H13 H 0.3847 0.1270 0.3343 0.036 Uiso 1 1 calc R
C14 C 0.0929(2) 0.23546(11) 0.27841(7) 0.0255(4) Uani 1 1 d .
C15 C 0.0591(2) 0.32165(11) 0.27135(7) 0.0252(4) Uani 1 1 d .
C16 C 0.0512(3) 0.36126(12) 0.22475(7) 0.0275(5) Uani 1 1 d .
C17 C 0.0354(3) 0.44586(12) 0.22556(7) 0.0324(5) Uani 1 1 d .
C18 C 0.0610(3) 0.32188(12) 0.17537(8) 0.0283(5) Uani 1 1 d .
N1 N 0.0951(2) 0.22762(9) 0.33353(6) 0.0259(4) Uani 1 1 d .
N2 N 0.0398(2) 0.35786(10) 0.31874(6) 0.0268(4) Uani 1 1 d .
N3 N 0.1138(3) 0.18383(10) 0.24312(7) 0.0317(4) Uani 1 1 d .
H14A H 0.133(8) 0.130(3) 0.255(2) 0.038 Uiso 0.50 1 d P
H14B H 0.149(8) 0.191(3) 0.218(2) 0.038 Uiso 0.50 1 d P
N4 N 0.0652(2) 0.29138(11) 0.13536(7) 0.0343(4) Uani 1 1 d .
N5 N 0.0263(3) 0.51329(12) 0.22810(8) 0.0468(5) Uani 1 1 d .

loop_
_atom_site_aniso_label
_atom_site_aniso_U_11
_atom_site_aniso_U_22
_atom_site_aniso_U_33
_atom_site_aniso_U_23
_atom_site_aniso_U_13
_atom_site_aniso_U_12
C1 0.0231(9) 0.0258(9) 0.0273(9) 0.0008(7) -0.0014(7) -0.0003(6)
C2 0.0291(9) 0.0248(9) 0.0244(9) 0.0000(7) -0.0003(7) -0.0033(7)
C3 0.0300(9) 0.0261(9) 0.0286(10) 0.0016(8) 0.0007(7) -0.0004(7)
C4 0.0314(9) 0.0290(9) 0.0293(10) -0.0037(8) 0.0023(7) 0.0004(7)
C5 0.0342(10) 0.0339(10) 0.0239(10) -0.0021(7) -0.0001(7) -0.0048(7)
C6 0.0324(10) 0.0350(10) 0.0259(9) 0.0013(8) -0.0029(7) 0.0016(7)
C7 0.0300(9) 0.0296(9) 0.0259(9) -0.0018(7) -0.0007(7) 0.0013(7)
C8 0.0353(9) 0.0251(9) 0.0230(9) 0.0005(7) -0.0025(7) -0.0014(7)
C9 0.0360(10) 0.0302(10) 0.0302(10) -0.0007(8) 0.0022(8) -0.0012(8)
C10 0.0464(12) 0.0328(11) 0.0319(10) 0.0031(8) 0.0056(9) -0.0057(8)
C11 0.0551(13) 0.0277(10) 0.0318(10) 0.0013(8) -0.0043(9) 0.0001(9)
C12 0.0426(11) 0.0305(10) 0.0313(10) -0.0025(8) -0.0058(8) 0.0061(8)
C13 0.0328(9) 0.0304(9) 0.0258(9) -0.0013(7) -0.0008(8) -0.0004(7)
C14 0.0248(9) 0.0298(10) 0.0220(9) -0.0001(7) -0.0002(6) -0.0018(7)
C15 0.0227(8) 0.0309(10) 0.0218(9) 0.0015(7) 0.0004(6) -0.0012(7)
C16 0.0245(9) 0.0322(10) 0.0258(10) 0.0020(7) 0.0003(7) -0.0008(7)
C17 0.0380(10) 0.0370(12) 0.0221(9) 0.0056(8) -0.0014(8) 0.0043(8)
C18 0.0240(9) 0.0339(11) 0.0269(10) 0.0039(8) -0.0018(7) -0.0020(7)
N1 0.0288(8) 0.0260(8) 0.0230(8) 0.0004(6) -0.0010(6) -0.0013(6)
N2 0.0264(8) 0.0287(9) 0.0251(9) 0.0013(6) 0.0000(6) -0.0005(6)
N3 0.0390(9) 0.0323(9) 0.0238(8) -0.0007(7) 0.0006(7) 0.0000(7)
N4 0.0347(9) 0.0414(10) 0.0268(9) 0.0021(7) -0.0006(6) -0.0047(7)
N5 0.0697(13) 0.0348(11) 0.0360(10) 0.0050(8) -0.0040(9) 0.0094(9)

loop_
_atom_type_symbol
_atom_type_description
_atom_type_scat_dispersion_real
_atom_type_scat_dispersion_imag
_atom_type_scat_source
C C 0.0181 0.0091 'International Tables Vol C Tables 4.2.6.8 and 6.1.1.4'
H H 0.0000 0.0000 'International Tables Vol C Tables 4.2.6.8 and 6.1.1.4'
N N 0.0311 0.0180 'International Tables Vol C Tables 4.2.6.8 and 6.1.1.4'

loop_
_geom_angle_atom_site_label_1
_geom_angle_atom_site_label_2
_geom_angle_atom_site_label_3
_geom_angle
N2 C1 N1 114.29(17)
N2 C1 C2 121.49(17)
N1 C1 C2 124.22(17)
C7 C2 C3 119.66(18)
C7 C2 C1 121.74(17)
C3 C2 C1 118.53(17)
C4 C3 C2 119.85(18)
C4 C3 H3 120.1
C2 C3 H3 120.1
C3 C4 C5 120.31(18)
C3 C4 H4 119.8
C5 C4 H4 119.8
C6 C5 C4 120.00(18)
C6 C5 H5 120.0
C4 C5 H5 120.0
C5 C6 C7 120.46(18)
C5 C6 H6 119.8
C7 C6 H6 119.8
C6 C7 C2 119.71(18)
C6 C7 H7 120.1
C2 C7 H7 120.1
C13 C8 C9 121.82(18)
C13 C8 N1 118.87(16)
C9 C8 N1 119.26(17)
C8 C9 C10 118.44(18)
C8 C9 H9 120.8
C10 C9 H9 120.8
C11 C10 C9 120.57(19)
C11 C10 H10 119.7
C9 C10 H10 119.7
C12 C11 C10 119.92(19)
C12 C11 H11 120.0
C10 C11 H11 120.0
C11 C12 C13 120.26(19)
C11 C12 H12 119.9
C13 C12 H12 119.9
C8 C13 C12 118.91(18)
C8 C13 H13 120.5
C12 C13 H13 120.5
N3 C14 N1 130.26(18)
N3 C14 C15 127.36(17)
N1 C14 C15 102.38(15)
N2 C15 C16 123.51(18)
N2 C15 C14 110.23(15)
C16 C15 C14 126.25(17)
C15 C16 C18 122.78(18)
C15 C16 C17 118.53(17)
C18 C16 C17 118.68(17)
N5 C17 C16 177.3(2)
N4 C18 C16 178.4(2)
C1 N1 C14 107.31(15)
C1 N1 C8 129.72(16)
C14 N1 C8 122.57(15)
C1 N2 C15 105.77(16)
C14 N3 H14A 116(3)
C14 N3 H14B 126(4)
H14A N3 H14B 114(5)

loop_
_geom_bond_atom_site_label_1
_geom_bond_atom_site_label_2
_geom_bond_distance
C1 N2 1.330(3)
C1 N1 1.368(2)
C1 C2 1.465(3)
C2 C7 1.398(3)
C2 C3 1.402(3)
C3 C4 1.386(3)
C3 H3 0.9300
C4 C5 1.391(3)
C4 H4 0.9300
C5 C6 1.383(3)
C5 H5 0.9300
C6 C7 1.392(3)
C6 H6 0.9300
C7 H7 0.9300
C8 C13 1.380(3)
C8 C9 1.388(3)
C8 N1 1.435(2)
C9 C10 1.392(3)
C9 H9 0.9300
C10 C11 1.387(3)
C10 H10 0.9300
C11 C12 1.385(3)
C11 H11 0.9300
C12 C13 1.393(3)
C12 H12 0.9300
C13 H13 0.9300
C14 N3 1.266(3)
C14 N1 1.420(2)
C14 C15 1.487(3)
C15 N2 1.368(2)
C15 C16 1.372(3)
C16 C18 1.433(3)
C16 C17 1.436(3)
C17 N5 1.145(3)
C18 N4 1.149(3)
N3 H14A 0.98(6)
N3 H14B 0.70(6)
